data_7114737
loop_
_publ_author_name
'Oldham Jr., Warren J.'
'Oldham, Susan M.'
'Smith, Wayne H.'
'Costa, David A.'
'Scott, Brian L.'
'Abney, Kent D.'

_publ_section_title
;
 Synthesis and structure of N-heterocyclic carbene complexes of uranyl
 dichloride
;
_journal_issue 15
_journal_name_full 'Chemical Communications'
_journal_page_first 1348
_journal_paper_doi 10.1039/b102649f
_journal_year 2001
_chemical_formula_sum 'C66 H96 Cl2 N4 O8 U'
_chemical_formula_weight 1382.40
_chemical_name_systematic
;
trans-bis(1,3-dimesityl-imidazol-2-ylidine)dichlorodioxouranium(VI)
;
_space_group_IT_number 148
_symmetry_cell_setting trigonal
_symmetry_space_group_name_Hall '-R 3'
_symmetry_space_group_name_H-M 'R -3 :H'
_atom_sites_solution_hydrogens geom
_atom_sites_solution_primary direct
_atom_sites_solution_secondary difmap
_cell_angle_alpha 90.00
_cell_angle_beta 90.00
_cell_angle_gamma 120.00
_cell_formula_units_Z 9
_cell_length_a 29.330(1)
_cell_length_b 29.330(1)
_cell_length_c 18.879(1)
_cell_measurement_temperature 203(2)
_cell_volume 14064.8(10)
_computing_cell_refinement 'SAINT 4.05 (Bruker, 1996)'
_computing_data_collection 'SMART 4.210 (Bruker, 1996)'
_computing_data_reduction 'SAINT 4.05 (Bruker, 1996)'
_computing_molecular_graphics 'SHELXL-97 (Sheldrick, 1997)'
_computing_publication_material 'SHELXL-97 (Sheldrick, 1997)'
_computing_structure_refinement 'SHELXL-97 (Sheldrick, 1997)'
_computing_structure_solution 'SHELXS-86 (Sheldrick, 1985)'
_diffrn_ambient_temperature 203(2)
_diffrn_measured_fraction_theta_full 0.999
_diffrn_measured_fraction_theta_max 0.999
_diffrn_measurement_device_type 'Bruker P4/CCD'
_diffrn_measurement_method '\f and \w scans'
_diffrn_radiation_monochromator graphite
_diffrn_radiation_source 'fine-focus sealed tube'
_diffrn_radiation_type MoK\a
_diffrn_radiation_wavelength 0.71073
_diffrn_reflns_av_R_equivalents 0.1008
_diffrn_reflns_av_sigmaI/netI 0.0715
_diffrn_reflns_limit_h_max 34
_diffrn_reflns_limit_h_min -34
_diffrn_reflns_limit_k_max 29
_diffrn_reflns_limit_k_min -34
_diffrn_reflns_limit_l_max 22
_diffrn_reflns_limit_l_min -22
_diffrn_reflns_number 28962
_diffrn_reflns_theta_full 25.03
_diffrn_reflns_theta_max 25.03
_diffrn_reflns_theta_min 1.34
_exptl_absorpt_coefficient_mu 2.74
_exptl_absorpt_correction_type empirical
_exptl_absorpt_process_details 'SADABS (Sheldrick, 1996)'
_exptl_crystal_colour 'pale yellow'
_exptl_crystal_density_diffrn 1.469
_exptl_crystal_density_method 'not measured'
_exptl_crystal_description 'multifaceted block'
_exptl_crystal_F_000 6390
_exptl_crystal_preparation 'crystallized from THF'
_exptl_crystal_size_max 0.16
_exptl_crystal_size_mid 0.12
_exptl_crystal_size_min 0.08
_refine_diff_density_max 0.887
_refine_diff_density_min -5.648
_refine_diff_density_rms 0.127
_refine_ls_extinction_method none
_refine_ls_goodness_of_fit_ref 1.147
_refine_ls_hydrogen_treatment noref
_refine_ls_matrix_type full
_refine_ls_number_parameters 232
_refine_ls_number_reflns 5533
_refine_ls_number_restraints 0
_refine_ls_restrained_S_all 1.147
_refine_ls_R_factor_all 0.0848
_refine_ls_R_factor_gt 0.0656
_refine_ls_shift/su_max 0.000
_refine_ls_shift/su_mean 0.000
_refine_ls_structure_factor_coef Fsqd
_refine_ls_weighting_details 'calc w=1/[\s^2^(Fo^2^)+(0.0650P)^2^+0.0000P] where P=(Fo^2^+2Fc^2^)/3'
_refine_ls_weighting_scheme calc
_refine_ls_wR_factor_gt 0.1311
_refine_ls_wR_factor_ref 0.1374
_reflns_number_gt 4529
_reflns_number_total 5533
_reflns_threshold_expression >2sigma(I)
_cod_data_source_file b102649f.txt
_cod_data_source_block ccd434s
_cod_original_cell_volume 14065(1)
_cod_original_sg_symbol_H-M 'R -3'
_cod_database_code 7114737

loop_
_symmetry_equiv_pos_as_xyz
'x, y, z'
'-y, x-y, z'
'-x+y, -x, z'
'x+2/3, y+1/3, z+1/3'
'-y+2/3, x-y+1/3, z+1/3'
'-x+y+2/3, -x+1/3, z+1/3'
'x+1/3, y+2/3, z+2/3'
'-y+1/3, x-y+2/3, z+2/3'
'-x+y+1/3, -x+2/3, z+2/3'
'-x, -y, -z'
'y, -x+y, -z'
'x-y, x, -z'
'-x+2/3, -y+1/3, -z+1/3'
'y+2/3, -x+y+1/3, -z+1/3'
'x-y+2/3, x+1/3, -z+1/3'
'-x+1/3, -y+2/3, -z+2/3'
'y+1/3, -x+y+2/3, -z+2/3'
'x-y+1/3, x+2/3, -z+2/3'

loop_
_atom_site_label
_atom_site_type_symbol
_atom_site_fract_x
_atom_site_fract_y
_atom_site_fract_z
_atom_site_U_iso_or_equiv
_atom_site_adp_type
_atom_site_occupancy
_atom_site_symmetry_multiplicity
_atom_site_calc_flag
_atom_site_refinement_flags
U1 U 0.0000 0.5000 0.0000 0.03504(15) Uani 1 2 d S
Cl1 Cl 0.00144(9) 0.56254(8) -0.10270(11) 0.0664(6) Uani 1 1 d .
N1 N 0.0811(2) 0.6114(2) 0.1127(3) 0.0374(13) Uani 1 1 d .
N2 N 0.0027(2) 0.5982(2) 0.1186(3) 0.0381(13) Uani 1 1 d .
O1 O 0.06598(17) 0.51958(18) -0.0196(3) 0.0475(12) Uani 1 1 d .
C1 C 0.0317(3) 0.5785(3) 0.0897(4) 0.0411(17) Uani 1 1 d .
C2 C 0.1268(2) 0.6062(2) 0.0977(4) 0.0350(16) Uani 1 1 d .
C3 C 0.1561(3) 0.6289(3) 0.0368(4) 0.0434(18) Uani 1 1 d .
C4 C 0.1992(3) 0.6226(3) 0.0244(4) 0.053(2) Uani 1 1 d .
H4 H 0.2194 0.6376 -0.0159 0.063 Uiso 1 1 calc R
C5 C 0.2132(3) 0.5946(3) 0.0704(4) 0.0484(19) Uani 1 1 d .
C6 C 0.1832(3) 0.5734(3) 0.1310(4) 0.0495(19) Uani 1 1 d .
H6 H 0.1926 0.5553 0.1630 0.059 Uiso 1 1 calc R
C7 C 0.1395(3) 0.5786(3) 0.1450(3) 0.0410(17) Uani 1 1 d .
C8 C 0.1404(3) 0.6589(3) -0.0149(4) 0.055(2) Uani 1 1 d .
H8A H 0.1100 0.6594 0.0028 0.083 Uiso 1 1 calc R
H8B H 0.1325 0.6418 -0.0603 0.083 Uiso 1 1 calc R
H8C H 0.1690 0.6944 -0.0198 0.083 Uiso 1 1 calc R
C9 C 0.2600(3) 0.5890(3) 0.0561(5) 0.079(3) Uani 1 1 d .
H9A H 0.2759 0.6060 0.0121 0.118 Uiso 1 1 calc R
H9B H 0.2494 0.5524 0.0531 0.118 Uiso 1 1 calc R
H9C H 0.2851 0.6051 0.0938 0.118 Uiso 1 1 calc R
C10 C 0.1076(3) 0.5546(3) 0.2107(4) 0.056(2) Uani 1 1 d .
H10A H 0.1222 0.5368 0.2367 0.084 Uiso 1 1 calc R
H10B H 0.0719 0.5298 0.1978 0.084 Uiso 1 1 calc R
H10C H 0.1082 0.5818 0.2397 0.084 Uiso 1 1 calc R
C11 C 0.0830(3) 0.6511(3) 0.1533(4) 0.051(2) Uani 1 1 d .
H11 H 0.1128 0.6786 0.1741 0.061 Uiso 1 1 calc R
C12 C 0.0338(3) 0.6424(3) 0.1571(4) 0.051(2) Uani 1 1 d .
H12 H 0.0228 0.6627 0.1815 0.061 Uiso 1 1 calc R
C13 C -0.0533(3) 0.5747(3) 0.1151(4) 0.052(2) Uani 1 1 d .
C14 C -0.0841(3) 0.5328(3) 0.1604(4) 0.060(2) Uani 1 1 d .
C15 C -0.1386(3) 0.5103(4) 0.1568(6) 0.081(3) Uani 1 1 d .
H15 H -0.1599 0.4826 0.1869 0.097 Uiso 1 1 calc R
C16 C -0.1609(4) 0.5288(5) 0.1091(8) 0.099(4) Uani 1 1 d .
C17 C -0.1304(4) 0.5703(5) 0.0672(6) 0.091(4) Uani 1 1 d .
H17 H -0.1466 0.5833 0.0374 0.109 Uiso 1 1 calc R
C18 C -0.0751(4) 0.5949(4) 0.0670(5) 0.066(2) Uani 1 1 d .
C19 C -0.0596(4) 0.5126(4) 0.2103(5) 0.077(3) Uani 1 1 d .
H19A H -0.0220 0.5328 0.2055 0.115 Uiso 1 1 calc R
H19B H -0.0715 0.4763 0.1999 0.115 Uiso 1 1 calc R
H19C H -0.0693 0.5156 0.2579 0.115 Uiso 1 1 calc R
C20 C -0.2207(4) 0.5074(6) 0.1061(9) 0.186(8) Uani 1 1 d .
H20A H -0.2382 0.4780 0.1378 0.279 Uiso 1 1 calc R
H20B H -0.2331 0.4962 0.0587 0.279 Uiso 1 1 calc R
H20C H -0.2280 0.5345 0.1200 0.279 Uiso 1 1 calc R
C21 C -0.0393(5) 0.6415(4) 0.0187(5) 0.100(4) Uani 1 1 d .
H21A H -0.0606 0.6500 -0.0109 0.149 Uiso 1 1 calc R
H21B H -0.0185 0.6321 -0.0104 0.149 Uiso 1 1 calc R
H21C H -0.0166 0.6714 0.0473 0.149 Uiso 1 1 calc R

loop_
_atom_site_aniso_label
_atom_site_aniso_U_11
_atom_site_aniso_U_22
_atom_site_aniso_U_33
_atom_site_aniso_U_23
_atom_site_aniso_U_13
_atom_site_aniso_U_12
U1 0.0324(2) 0.0334(2) 0.0410(2) -0.00984(16) -0.00849(16) 0.01770(18)
Cl1 0.0798(16) 0.0627(14) 0.0642(14) 0.0032(11) -0.0139(11) 0.0413(12)
N1 0.037(3) 0.035(3) 0.036(3) -0.006(3) -0.006(3) 0.015(3)
N2 0.037(3) 0.037(3) 0.043(3) -0.004(3) -0.005(3) 0.021(3)
O1 0.035(3) 0.052(3) 0.058(3) -0.020(2) -0.007(2) 0.024(2)
C1 0.046(4) 0.034(4) 0.043(4) 0.001(3) 0.000(3) 0.020(4)
C2 0.022(3) 0.024(3) 0.053(4) -0.004(3) -0.005(3) 0.007(3)
C3 0.033(4) 0.032(4) 0.057(5) -0.001(3) -0.010(4) 0.011(3)
C4 0.037(4) 0.039(4) 0.061(5) 0.003(4) 0.008(4) 0.004(4)
C5 0.034(4) 0.037(4) 0.073(6) 0.002(4) -0.002(4) 0.017(4)
C6 0.044(5) 0.035(4) 0.068(5) 0.008(4) 0.003(4) 0.019(4)
C7 0.040(4) 0.036(4) 0.037(4) -0.007(3) -0.010(3) 0.013(3)
C8 0.049(5) 0.058(5) 0.057(5) 0.010(4) 0.000(4) 0.024(4)
C9 0.056(6) 0.069(6) 0.116(8) 0.000(6) 0.015(5) 0.035(5)
C10 0.054(5) 0.055(5) 0.050(5) 0.008(4) -0.007(4) 0.021(4)
C11 0.055(5) 0.032(4) 0.057(5) -0.016(3) -0.005(4) 0.015(4)
C12 0.052(5) 0.058(5) 0.049(5) -0.026(4) -0.011(4) 0.032(4)
C13 0.056(5) 0.060(5) 0.053(5) -0.020(4) -0.005(4) 0.039(5)
C14 0.058(6) 0.067(6) 0.059(5) -0.021(5) 0.003(4) 0.034(5)
C15 0.039(5) 0.078(7) 0.114(8) -0.028(6) 0.002(5) 0.021(5)
C16 0.036(6) 0.105(9) 0.146(12) -0.068(8) -0.016(7) 0.029(6)
C17 0.076(8) 0.125(10) 0.111(9) -0.052(8) -0.040(7) 0.079(8)
C18 0.076(7) 0.085(7) 0.061(6) -0.021(5) -0.015(5) 0.057(6)
C19 0.073(6) 0.072(6) 0.078(7) 0.009(5) 0.027(5) 0.031(5)
C20 0.050(7) 0.240(18) 0.275(19) -0.130(15) -0.053(9) 0.078(10)
C21 0.144(10) 0.138(10) 0.070(7) 0.005(7) -0.014(7) 0.111(9)

loop_
_atom_type_symbol
_atom_type_description
_atom_type_scat_dispersion_real
_atom_type_scat_dispersion_imag
_atom_type_scat_source
C C 0.0033 0.0016 'International Tables Vol C Tables 4.2.6.8 and 6.1.1.4'
H H 0.0000 0.0000 'International Tables Vol C Tables 4.2.6.8 and 6.1.1.4'
N N 0.0061 0.0033 'International Tables Vol C Tables 4.2.6.8 and 6.1.1.4'
O O 0.0106 0.0060 'International Tables Vol C Tables 4.2.6.8 and 6.1.1.4'
Cl Cl 0.1484 0.1585 'International Tables Vol C Tables 4.2.6.8 and 6.1.1.4'
U U -9.6767 9.6646 'International Tables Vol C Tables 4.2.6.8 and 6.1.1.4'

loop_
_geom_angle_atom_site_label_1
_geom_angle_atom_site_label_2
_geom_angle_atom_site_label_3
_geom_angle
_geom_angle_site_symmetry_1
_geom_angle_site_symmetry_3
O1 U1 O1 180.0(3) 10_565 .
O1 U1 C1 90.0(2) 10_565 .
O1 U1 C1 90.0(2) . .
O1 U1 C1 90.0(2) 10_565 10_565
O1 U1 C1 90.0(2) . 10_565
C1 U1 C1 180.0 . 10_565
O1 U1 Cl1 89.20(17) 10_565 10_565
O1 U1 Cl1 90.80(17) . 10_565
C1 U1 Cl1 90.63(15) . 10_565
C1 U1 Cl1 89.37(15) 10_565 10_565
O1 U1 Cl1 90.80(17) 10_565 .
O1 U1 Cl1 89.20(17) . .
C1 U1 Cl1 89.37(15) . .
C1 U1 Cl1 90.63(15) 10_565 .
Cl1 U1 Cl1 180.00(10) 10_565 .
C1 N1 C11 111.2(6) . .
C1 N1 C2 125.4(6) . .
C11 N1 C2 123.4(6) . .
C1 N2 C12 110.8(6) . .
C1 N2 C13 126.1(6) . .
C12 N2 C13 122.9(6) . .
N1 C1 N2 104.1(6) . .
N1 C1 U1 128.1(5) . .
N2 C1 U1 127.6(5) . .
C7 C2 C3 122.3(6) . .
C7 C2 N1 118.1(6) . .
C3 C2 N1 119.5(6) . .
C4 C3 C2 117.5(6) . .
C4 C3 C8 121.6(7) . .
C2 C3 C8 120.9(6) . .
C3 C4 C5 122.1(7) . .
C6 C5 C4 118.3(7) . .
C6 C5 C9 120.8(7) . .
C4 C5 C9 120.8(7) . .
C5 C6 C7 121.3(7) . .
C2 C7 C6 118.5(7) . .
C2 C7 C10 121.6(7) . .
C6 C7 C10 119.9(7) . .
C12 C11 N1 106.6(6) . .
C11 C12 N2 107.3(6) . .
C14 C13 C18 122.6(8) . .
C14 C13 N2 118.5(7) . .
C18 C13 N2 118.9(8) . .
C15 C14 C13 118.2(9) . .
C15 C14 C19 121.0(9) . .
C13 C14 C19 120.9(8) . .
C16 C15 C14 120.3(10) . .
C17 C16 C15 120.6(9) . .
C17 C16 C20 116.9(14) . .
C15 C16 C20 122.2(14) . .
C16 C17 C18 122.5(10) . .
C13 C18 C17 115.7(9) . .
C13 C18 C21 120.5(8) . .
C17 C18 C21 123.8(9) . .

loop_
_geom_bond_atom_site_label_1
_geom_bond_atom_site_label_2
_geom_bond_distance
_geom_bond_site_symmetry_2
U1 O1 1.761(4) 10_565
U1 O1 1.761(4) .
U1 C1 2.626(7) .
U1 C1 2.626(7) 10_565
U1 Cl1 2.655(2) 10_565
U1 Cl1 2.655(2) .
N1 C1 1.350(8) .
N1 C11 1.370(8) .
N1 C2 1.451(8) .
N2 C1 1.357(8) .
N2 C12 1.363(8) .
N2 C13 1.431(9) .
C2 C7 1.376(9) .
C2 C3 1.389(9) .
C3 C4 1.388(10) .
C3 C8 1.531(9) .
C4 C5 1.388(10) .
C5 C6 1.387(10) .
C5 C9 1.488(10) .
C6 C7 1.390(9) .
C7 C10 1.501(9) .
C11 C12 1.338(10) .
C13 C14 1.397(11) .
C13 C18 1.400(11) .
C14 C15 1.391(11) .
C14 C19 1.476(12) .
C15 C16 1.376(16) .
C16 C17 1.348(15) .
C16 C20 1.539(13) .
C17 C18 1.409(13) .
C18 C21 1.537(13) .
